data_4508303
loop_
_publ_author_name
'Koffer, Jacob H.'
'Olshansky, Jacob H.'
'Smith, Matthew D.'
'Hernandez, Kristen J.'
'Zeller, Matthias'
'Ferrence, Gregory M.'
'Schrier, Joshua'
'Norquist, Alexander J.'

_publ_section_title
;
 Formation Principles for Templated Vanadium Selenite Oxalates
;
_journal_issue 10
_journal_name_full 'Crystal Growth &amp; Design'
_journal_page_first 4504
_journal_paper_doi 10.1021/cg400992q
_journal_volume 13
_journal_year 2013
_chemical_formula_moiety 'C8 H16 N2 O12 Se2 V2'
_chemical_formula_sum 'C8 H16 N2 O12 Se2 V2'
_chemical_formula_weight 592.02
_space_group_IT_number 2
_symmetry_cell_setting triclinic
_symmetry_space_group_name_Hall '-P 1'
_symmetry_space_group_name_H-M 'P -1'
_atom_sites_solution_hydrogens difmap
_atom_sites_solution_primary direct
_cell_angle_alpha 90.438(7)
_cell_angle_beta 105.955(7)
_cell_angle_gamma 105.059(7)
_cell_formula_units_Z 1
_cell_length_a 6.324(3)
_cell_length_b 7.841(4)
_cell_length_c 9.197(5)
_cell_measurement_reflns_used 1689
_cell_measurement_temperature 100
_cell_measurement_theta_max 32
_cell_measurement_theta_min 2
_cell_volume 421.9(4)
_computing_cell_refinement 'DENZO/SCALEPACK (Otwinowski & Minor, 1997)'
_computing_data_collection 'COLLECT (Nonius, 2001).'
_computing_data_reduction 'DENZO/SCALEPACK (Otwinowski & Minor, 1997)'
_computing_molecular_graphics 'CAMERON (Watkin et al., 1996)'
_computing_publication_material 'CRYSTALS (Betteridge et al., 2003)'
_computing_structure_refinement 'CRYSTALS (Betteridge et al., 2003)'
_computing_structure_solution 'SIR92 (Altomare et al., 1994)'
_diffrn_ambient_temperature 100
_diffrn_measured_fraction_theta_full 0.989
_diffrn_measured_fraction_theta_max 0.910
_diffrn_measurement_device Area
_diffrn_measurement_device_type 'Nonius KappaCCD'
_diffrn_measurement_method \w
_diffrn_radiation_monochromator graphite
_diffrn_radiation_type 'Mo K\a'
_diffrn_radiation_wavelength 0.71073
_diffrn_reflns_av_R_equivalents 0.027
_diffrn_reflns_limit_h_max 9
_diffrn_reflns_limit_h_min -9
_diffrn_reflns_limit_k_max 11
_diffrn_reflns_limit_k_min -11
_diffrn_reflns_limit_l_max 13
_diffrn_reflns_limit_l_min -13
_diffrn_reflns_number 5796
_diffrn_reflns_theta_full 25.316
_diffrn_reflns_theta_max 32.045
_diffrn_reflns_theta_min 2.312
_diffrn_standards_number 0
_exptl_absorpt_coefficient_mu 5.487
_exptl_absorpt_correction_T_max 0.78
_exptl_absorpt_correction_T_min 0.73
_exptl_absorpt_correction_type multi-scan
_exptl_absorpt_process_details 'DENZO/SCALEPACK (Otwinowski & Minor, 1997)'
_exptl_crystal_colour blue
_exptl_crystal_density_diffrn 2.330
_exptl_crystal_density_method 'not measured'
_exptl_crystal_description block
_exptl_crystal_F_000 288
_exptl_crystal_size_max 0.064
_exptl_crystal_size_mid 0.060
_exptl_crystal_size_min 0.046
_refine_diff_density_max 1.14
_refine_diff_density_min -0.66
_refine_ls_extinction_coef 4.0(16)
_refine_ls_extinction_method 'Larson (1970), Equation 22'
_refine_ls_goodness_of_fit_ref 0.9827
_refine_ls_hydrogen_treatment constr
_refine_ls_matrix_type full
_refine_ls_number_parameters 119
_refine_ls_number_reflns 2231
_refine_ls_number_restraints 0
_refine_ls_R_factor_all 0.0374
_refine_ls_R_factor_gt 0.0306
_refine_ls_shift/su_max 0.0004317
_refine_ls_shift/su_mean 0.0000238
_refine_ls_structure_factor_coef Fsqd
_refine_ls_weighting_details
;
 Method= Modified Sheldrick 
 w=1/[\s^2^(F^2^) + ( 0.03P)^2^ + 0.44P] 
 ,where P=(max(Fo^2^,0) + 2Fc^2^)/3 
;
_refine_ls_weighting_scheme calc
_refine_ls_wR_factor_all 0.0669
_refine_ls_wR_factor_gt 0.0620
_refine_ls_wR_factor_ref 0.0594
_reflns_limit_h_max 8
_reflns_limit_h_min -9
_reflns_limit_k_max 11
_reflns_limit_k_min -11
_reflns_limit_l_max 13
_reflns_limit_l_min 0
_reflns_number_gt 2345
_reflns_number_total 2680
_reflns_threshold_expression I>2.0\s(I)
_oxford_diffrn_Wilson_B_factor 0.00
_oxford_diffrn_Wilson_scale 0.00
_oxford_refine_ls_r_factor_ref 0.0287
_oxford_refine_ls_scale 0.815(2)
_oxford_reflns_number_all 2672
_oxford_reflns_threshold_expression_ref I>3.0\s(I)
_cod_data_source_file cg400992q_si_002.cif
_cod_data_source_block '[C~6~H~16~N~2~][(VO)~2~(C~2~O~4~)(SeO~3~)~2~]_Cmp-1'
_cod_depositor_comments
;
The following automatic conversions were performed:

'_symmetry_cell_setting' value 'Triclinic' changed to 'triclinic'
according to /home/saulius/struct/CIF-dictionaries/cif_core.dic
dictionary named 'cif_core.dic' version 2.4.2 from
2011-04-26.

'_atom_sites_solution_primary' value 'Direct' changed to
'direct' according to
/home/saulius/struct/CIF-dictionaries/cif_core.dic dictionary named
'cif_core.dic' version 2.4.2 from 2011-04-26.

Automatic conversion script
Id: cif_fix_values 1891 2012-01-12 08:04:46Z andrius 
;
_cod_original_sg_symbol_H-M 'P -1 '
_cod_database_code 4508303

loop_
_symmetry_equiv_pos_as_xyz
x,y,z
-x,-y,-z

loop_
_atom_site_label
_atom_site_type_symbol
_atom_site_fract_x
_atom_site_fract_y
_atom_site_fract_z
_atom_site_U_iso_or_equiv
_atom_site_occupancy
_atom_site_adp_type
_atom_site_refinement_flags_posn
V1 V 0.33189(7) 0.10535(6) 0.70709(5) 0.0090 1.0000 Uani .
Se1 Se -0.24461(4) -0.02601(3) 0.64558(3) 0.0089 1.0000 Uani .
O1 O 0.3269(3) 0.2938(3) 0.6417(2) 0.0154 1.0000 Uani .
O2 O 0.0318(3) 0.0281(3) 0.7508(2) 0.0155 1.0000 Uani .
O3 O 0.2341(3) -0.0601(2) 0.5228(2) 0.0111 1.0000 Uani .
O4 O 0.6650(3) 0.1274(2) 0.7270(2) 0.0113 1.0000 Uani .
O5 O 0.4608(3) 0.2010(2) 0.9329(2) 0.0112 1.0000 Uani .
O6 O 0.6188(3) 0.1375(2) 1.1682(2) 0.0109 1.0000 Uani .
N1 N -0.0916(4) 0.4693(3) 0.8341(3) 0.0127 1.0000 Uani .
C1 C 0.5225(4) 0.0967(3) 1.0299(3) 0.0101 1.0000 Uani .
C2 C 0.1383(4) 0.4459(4) 0.9156(3) 0.0146 1.0000 Uani .
C3 C -0.1517(5) 0.6012(4) 0.9227(3) 0.0150 1.0000 Uani .
C4 C -0.0982(5) 0.5208(4) 0.6765(3) 0.0185 1.0000 Uani .
H1 H -0.2053 0.3715 0.8256 0.0188 1.0000 Uiso R
H2 H 0.2519 0.5478 0.9185 0.0209 1.0000 Uiso R
H3 H 0.1637 0.3595 0.8587 0.0216 1.0000 Uiso R
H4 H -0.0487 0.7063 0.9211 0.0206 1.0000 Uiso R
H5 H -0.3079 0.6038 0.8709 0.0203 1.0000 Uiso R
H6 H 0.0080 0.6263 0.6826 0.0310 1.0000 Uiso R
H7 H -0.2507 0.5244 0.6237 0.0312 1.0000 Uiso R
H8 H -0.0573 0.4413 0.6250 0.0309 1.0000 Uiso R

loop_
_atom_site_aniso_label
_atom_site_aniso_U_11
_atom_site_aniso_U_22
_atom_site_aniso_U_33
_atom_site_aniso_U_23
_atom_site_aniso_U_13
_atom_site_aniso_U_12
V1 0.00783(18) 0.0114(2) 0.0078(2) 0.00033(16) 0.00132(15) 0.00388(15)
Se1 0.00765(11) 0.01053(13) 0.00864(13) 0.00043(9) 0.00195(8) 0.00320(8)
O1 0.0191(9) 0.0147(9) 0.0145(9) 0.0028(8) 0.0057(8) 0.0075(8)
O2 0.0077(8) 0.0290(11) 0.0100(9) 0.0010(8) 0.0009(7) 0.0072(8)
O3 0.0115(8) 0.0138(9) 0.0074(8) 0.0005(7) 0.0017(6) 0.0035(7)
O4 0.0087(8) 0.0118(9) 0.0124(9) -0.0030(7) 0.0030(7) 0.0012(7)
O5 0.0118(8) 0.0114(9) 0.0103(9) 0.0002(7) 0.0016(7) 0.0050(7)
O6 0.0120(8) 0.0111(9) 0.0087(8) 0.0001(7) 0.0014(7) 0.0033(7)
N1 0.0105(9) 0.0117(11) 0.0138(11) -0.0013(8) 0.0015(8) 0.0012(8)
C1 0.0061(9) 0.0133(12) 0.0118(12) 0.0020(9) 0.0031(9) 0.0039(9)
C2 0.0096(11) 0.0160(13) 0.0187(14) -0.0003(11) 0.0044(10) 0.0041(10)
C3 0.0158(12) 0.0115(12) 0.0187(13) 0.0002(10) 0.0041(10) 0.0066(10)
C4 0.0243(14) 0.0141(13) 0.0164(14) 0.0023(11) 0.0052(11) 0.0046(11)

loop_
_atom_type_symbol
_atom_type_scat_dispersion_real
_atom_type_scat_dispersion_imag
_atom_type_scat_Cromer_Mann_a1
_atom_type_scat_Cromer_Mann_b1
_atom_type_scat_Cromer_Mann_a2
_atom_type_scat_Cromer_Mann_b2
_atom_type_scat_Cromer_Mann_a3
_atom_type_scat_Cromer_Mann_b3
_atom_type_scat_Cromer_Mann_a4
_atom_type_scat_Cromer_Mann_b4
_atom_type_scat_Cromer_Mann_c
_atom_type_scat_source
C 0.0033 0.0016 2.3100 20.8439 1.0200 10.2075 1.5886 0.5687 0.8650 51.6512 0.2156 'International Tables Vol C 4.2.6.8 and 6.1.1.4'
N 0.0061 0.0033 12.2126 0.0057 3.1322 9.8933 2.0125 28.9975 1.1663 0.5826 -11.5290 'International Tables Vol C 4.2.6.8 and 6.1.1.4'
H 0.0000 0.0000 0.4930 10.5109 0.3229 26.1257 0.1402 3.1424 0.0408 57.7998 0.0030 'International Tables Vol C 4.2.6.8 and 6.1.1.4'
V 0.3005 0.5294 10.2971 6.8657 7.3511 0.4385 2.0703 26.8938 2.0571 102.4780 1.2199 'International Tables Vol C 4.2.6.8 and 6.1.1.4'
Se -0.0929 2.2259 17.0006 2.4098 5.8196 0.2726 3.9731 15.2372 4.3543 43.8163 2.8409 'International Tables Vol C 4.2.6.8 and 6.1.1.4'
O 0.0106 0.0060 3.0485 13.2771 2.2868 5.7011 1.5463 0.3239 0.8670 32.9089 0.2508 'International Tables Vol C 4.2.6.8 and 6.1.1.4'

loop_
_geom_angle_atom_site_label_1
_geom_angle_site_symmetry_1
_geom_angle_atom_site_label_2
_geom_angle_atom_site_label_3
_geom_angle_site_symmetry_3
_geom_angle
_geom_angle_publ_flag
O6 2_657 V1 Se1 1_655 68.36(5) yes
O6 2_657 V1 O1 . 171.15(8) yes
Se1 1_655 V1 O1 . 110.67(8) yes
O6 2_657 V1 O2 . 80.99(8) yes
Se1 1_655 V1 O2 . 145.09(7) yes
O1 . V1 O2 . 102.16(10) yes
O6 2_657 V1 O3 . 84.15(8) yes
Se1 1_655 V1 O3 . 67.30(7) yes
O1 . V1 O3 . 103.74(9) yes
O2 . V1 O3 . 94.07(9) yes
O6 2_657 V1 O4 . 78.91(8) yes
Se1 1_655 V1 O4 . 25.71(5) yes
O1 . V1 O4 . 96.71(10) yes
O2 . V1 O4 . 158.58(8) yes
O3 . V1 O4 . 91.19(9) yes
O6 2_657 V1 O5 . 75.99(9) yes
Se1 1_655 V1 O5 . 102.33(7) yes
O1 . V1 O5 . 95.91(10) yes
O2 . V1 O5 . 85.36(9) yes
O3 . V1 O5 . 159.98(8) yes
O4 . V1 O5 . 82.67(8) yes
O4 1_455 Se1 O3 2_556 100.95(10) yes
O4 1_455 Se1 V1 1_455 30.96(6) yes
O3 2_556 Se1 V1 1_455 100.77(7) yes
O4 1_455 Se1 O2 . 99.31(10) yes
O3 2_556 Se1 O2 . 103.75(9) yes
V1 1_455 Se1 O2 . 128.27(8) yes
V1 . O2 Se1 . 135.27(12) yes
V1 . O3 Se1 2_556 118.33(11) yes
V1 . O4 Se1 1_655 123.33(9) yes
V1 . O5 C1 . 118.31(17) yes
V1 2_657 O6 C1 . 111.24(17) yes
C2 . N1 C3 . 110.6(2) yes
C2 . N1 C4 . 110.6(2) yes
C3 . N1 C4 . 111.7(2) yes
C2 . N1 H1 . 113.1 no
C3 . N1 H1 . 103.3 no
C4 . N1 H1 . 107.2 no
C1 2_657 C1 O5 . 116.5(3) yes
C1 2_657 C1 O6 . 117.6(3) yes
O5 . C1 O6 . 126.0(2) yes
C3 2_567 C2 N1 . 111.7(2) yes
C3 2_567 C2 H2 . 108.6 no
N1 . C2 H2 . 110.7 no
C3 2_567 C2 H3 . 112.2 no
N1 . C2 H3 . 107.1 no
H2 . C2 H3 . 106.5 no
C2 2_567 C3 N1 . 112.4(2) yes
C2 2_567 C3 H4 . 111.3 no
N1 . C3 H4 . 104.7 no
C2 2_567 C3 H5 . 108.9 no
N1 . C3 H5 . 107.9 no
H4 . C3 H5 . 111.5 no
N1 . C4 H6 . 108.9 no
N1 . C4 H7 . 109.0 no
H6 . C4 H7 . 113.0 no
N1 . C4 H8 . 110.7 no
H6 . C4 H8 . 106.0 no
H7 . C4 H8 . 109.3 no

loop_
_geom_bond_atom_site_label_1
_geom_bond_atom_site_label_2
_geom_bond_site_symmetry_2
_geom_bond_distance
_geom_bond_publ_flag
V1 O6 2_657 2.277(2) yes
V1 Se1 1_655 3.2883(14) yes
V1 O1 . 1.604(2) yes
V1 O2 . 1.989(2) yes
V1 O3 . 1.978(2) yes
V1 O4 . 2.025(2) yes
V1 O5 . 2.066(2) yes
Se1 O4 1_455 1.7072(19) yes
Se1 O3 2_556 1.705(2) yes
Se1 O2 . 1.6884(19) yes
O5 C1 . 1.266(3) yes
O6 C1 . 1.248(3) yes
N1 C2 . 1.501(3) yes
N1 C3 . 1.497(4) yes
N1 C4 . 1.500(4) yes
N1 H1 . 0.890 no
C1 C1 2_657 1.537(5) yes
C2 C3 2_567 1.519(4) yes
C2 H2 . 0.920 no
C2 H3 . 0.925 no
C3 H4 . 0.911 no
C3 H5 . 0.977 no
C4 H6 . 0.911 no
C4 H7 . 0.961 no
C4 H8 . 0.909 no

loop_
_geom_hbond_atom_site_label_D
_geom_hbond_atom_site_label_H
_geom_hbond_atom_site_label_A
_geom_hbond_site_symmetry_A
_geom_hbond_angle_DHA
_geom_hbond_distance_DH
_geom_hbond_distance_HA
_geom_hbond_distance_DA
_geom_hbond_publ_flag
N1 H1 O4 1_455 142.91(8) 0.890 1.976 2.740(4) yes
C2 H2 O5 2_667 148.15(8) 0.920 2.405 3.223(4) yes
C2 H2 O6 2_667 149.83(7) 0.920 2.595 3.422(4) yes
C2 H3 O1 . 146.03(8) 0.925 2.590 3.397(4) yes
C2 H3 O5 . 128.18(8) 0.925 2.462 3.120(4) yes
